data_7218472
loop_
_publ_author_name
'Li, Liang'
'Sun, Jing-Wen'
'Sha, Jing-Quan'
'Li, Guang-Ming'
'Yan, Peng-Fei'
'Wang, Cheng'

_publ_section_title
;
 Construction of POMOFs with different degrees of interpenetration and the
 same topology
;
_journal_issue 3
_journal_name_full CrystEngComm
_journal_page_first 633
_journal_paper_doi 10.1039/C4CE01725K
_journal_volume 17
_journal_year 2015
_chemical_formula_moiety 'C32 H8 Cu N4 O2, O40 Si W12, C16 H12 N2, 4(O)'
_chemical_formula_sum 'C48 H20 Cu N6 O46 Si W12'
_chemical_formula_weight 3714.42
_chemical_name_systematic
;
 ?
;
_space_group_IT_number 12
_symmetry_space_group_name_Hall '-C 2y'
_symmetry_space_group_name_H-M 'C 1 2/m 1'
_atom_sites_solution_hydrogens geom
_atom_sites_solution_primary direct
_atom_sites_solution_secondary difmap
_audit_creation_method SHELXL-97
_cell_angle_alpha 90.000(5)
_cell_angle_beta 110.460(5)
_cell_angle_gamma 90.000(5)
_cell_formula_units_Z 2
_cell_length_a 16.044(5)
_cell_length_b 21.276(5)
_cell_length_c 11.001(5)
_cell_measurement_temperature 293(2)
_cell_volume 3518(2)
_computing_structure_refinement 'SHELXL-97 (Sheldrick, 1997)'
_diffrn_ambient_temperature 293(2)
_diffrn_measured_fraction_theta_full 0.996
_diffrn_measured_fraction_theta_max 0.996
_diffrn_radiation_monochromator graphite
_diffrn_radiation_source 'fine-focus sealed tube'
_diffrn_radiation_type MoK\a
_diffrn_radiation_wavelength 0.71069
_diffrn_reflns_av_R_equivalents 0.0436
_diffrn_reflns_av_sigmaI/netI 0.0358
_diffrn_reflns_limit_h_max 19
_diffrn_reflns_limit_h_min -19
_diffrn_reflns_limit_k_max 25
_diffrn_reflns_limit_k_min -25
_diffrn_reflns_limit_l_max 13
_diffrn_reflns_limit_l_min -12
_diffrn_reflns_number 12233
_diffrn_reflns_theta_full 25.00
_diffrn_reflns_theta_max 25.00
_diffrn_reflns_theta_min 1.66
_exptl_absorpt_coefficient_mu 19.947
_exptl_absorpt_correction_T_max 0.005
_exptl_absorpt_correction_T_min 0.000
_exptl_absorpt_correction_type multi-scan
_exptl_crystal_colour blue
_exptl_crystal_density_diffrn 3.507
_exptl_crystal_density_method 'not measured'
_exptl_crystal_F_000 3298
_exptl_crystal_size_max 0.40
_exptl_crystal_size_mid 0.34
_exptl_crystal_size_min 0.27
_refine_diff_density_max 3.259
_refine_diff_density_min -2.344
_refine_diff_density_rms 0.472
_refine_ls_extinction_method none
_refine_ls_goodness_of_fit_ref 1.107
_refine_ls_hydrogen_treatment mixed
_refine_ls_matrix_type full
_refine_ls_number_parameters 319
_refine_ls_number_reflns 3186
_refine_ls_number_restraints 28
_refine_ls_restrained_S_all 1.107
_refine_ls_R_factor_all 0.0573
_refine_ls_R_factor_gt 0.0423
_refine_ls_shift/su_max 0.000
_refine_ls_shift/su_mean 0.000
_refine_ls_structure_factor_coef Fsqd
_refine_ls_weighting_details 'calc w=1/[\s^2^(Fo^2^)+(0.0798P)^2^+106.5321P] where P=(Fo^2^+2Fc^2^)/3'
_refine_ls_weighting_scheme calc
_refine_ls_wR_factor_gt 0.1203
_refine_ls_wR_factor_ref 0.1424
_reflns_number_gt 2653
_reflns_number_total 3198
_reflns_threshold_expression >2sigma(I)
_cod_data_source_file c4ce01725k2.cif
_cod_data_source_block 44
_cod_depositor_comments 'Adding full bibliography for 7218471--7218473.cif.'
_cod_original_sg_symbol_Hall '-C 2y '
_cod_original_sg_symbol_H-M 'C 2/m'
_cod_database_code 7218472

loop_
_symmetry_equiv_pos_as_xyz
'x, y, z'
'-x, y, -z'
'x+1/2, y+1/2, z'
'-x+1/2, y+1/2, -z'
'-x, -y, -z'
'x, -y, z'
'-x+1/2, -y+1/2, -z'
'x+1/2, -y+1/2, z'

loop_
_atom_site_label
_atom_site_type_symbol
_atom_site_fract_x
_atom_site_fract_y
_atom_site_fract_z
_atom_site_U_iso_or_equiv
_atom_site_adp_type
_atom_site_occupancy
_atom_site_symmetry_multiplicity
_atom_site_calc_flag
_atom_site_refinement_flags
C1 C 0.9390(14) 0.2332(9) 0.408(2) 0.074(6) Uani 1 1 d .
H1 H 0.8966 0.2550 0.3412 0.089 Uiso 1 1 calc R
C2 C 0.9370(12) 0.1704(8) 0.4076(16) 0.059(5) Uani 1 1 d .
H2 H 0.8917 0.1498 0.3432 0.071 Uiso 1 1 calc R
C3 C 1.0000 0.1355(11) 0.5000 0.045(5) Uani 1 2 d S
C4 C 1.0000 0.0665(10) 0.5000 0.034(4) Uani 1 2 d S
C5 C 1.0721(11) 0.0336(8) 0.5776(17) 0.060(5) Uani 1 1 d .
H5 H 1.1218 0.0551 0.6312 0.072 Uiso 1 1 calc R
C6A C 1.0292(18) 0.1196(13) 0.155(2) 0.047(6) Uani 0.60 1 d P
C6B C 1.1016(19) 0.1185(12) 0.086(2) 0.021(6) Uani 0.40 1 d PDU
C7A C 1.097(2) 0.0551(14) 0.252(3) 0.027(7) Uani 0.40 1 d P
C7B C 1.1595(19) 0.0667(13) 0.179(3) 0.052(7) Uani 0.60 1 d P
C8A C 1.206(2) 0.1137(13) 0.271(3) 0.065(10) Uani 0.60 1 d PD
C8B C 1.148(2) 0.0988(15) 0.346(3) 0.026(7) Uani 0.40 1 d PU
C9A C 1.1503(15) 0.1633(10) 0.1734(17) 0.043(8) Uani 0.50 1 d PD
C9B C 1.0666(16) 0.1641(14) 0.239(3) 0.039(7) Uani 0.50 1 d PD
C10 C 1.1660(10) 0.1577(7) 0.3032(13) 0.038(3) Uani 1 1 d D
C11 C 1.2109(9) 0.2050(7) 0.4021(13) 0.037(3) Uani 1 1 d .
C12 C 1.2754(10) 0.1871(6) 0.5222(15) 0.042(4) Uani 1 1 d .
H12 H 1.2920 0.1451 0.5375 0.050 Uiso 1 1 calc R
C13 C 1.1863(11) 0.2686(7) 0.3839(14) 0.050(4) Uani 1 1 d .
H13 H 1.1430 0.2811 0.3064 0.060 Uiso 1 1 calc R
N1 N 1.0000 0.2651(9) 0.5000 0.049(5) Uani 1 2 d S
N2 N 1.0718(8) 0.0678(5) 0.1232(11) 0.033(3) Uani 1 1 d .
O1 O 0.8005(8) -0.1186(7) 0.1191(12) 0.069(4) Uani 1 1 d .
O2 O 0.6585(9) -0.0873(8) -0.1084(11) 0.078(5) Uani 1 1 d .
O1W O 1.096(2) 0.0000 -0.117(3) 0.125(10) Uani 1 2 d S
O3 O 0.6229(9) -0.1499(9) 0.0784(10) 0.082(5) Uani 1 1 d .
O4 O 0.5000 -0.2447(7) 0.0000 0.077(6) Uani 1 2 d S
O5 O 0.5444(11) -0.0637(7) -0.0284(14) 0.020(3) Uani 0.50 1 d P
O6 O 0.5708(8) -0.0623(6) 0.332(2) 0.105(7) Uani 1 1 d .
O7 O 0.5093(8) -0.1500(9) -0.1651(11) 0.084(5) Uani 1 1 d .
O8 O 0.6094(18) 0.0000 0.083(3) 0.107(9) Uani 1 2 d S
O9 O 0.7313(16) 0.0000 0.0575(19) 0.078(5) Uani 1 2 d SU
O10 O 0.7267(11) 0.0000 0.4712(14) 0.058(5) Uani 1 2 d S
O11 O 0.6958(12) -0.0622(8) 0.2396(17) 0.030(4) Uani 0.50 1 d PU
O12 O 0.5716(8) -0.1240(6) -0.3595(12) 0.059(3) Uani 1 1 d .
O13 O 0.5799(11) 0.0000 -0.268(3) 0.111(11) Uani 1 2 d S
O14 O 0.5062(17) 0.0000 0.154(3) 0.104(8) Uani 1 2 d S
Si1 Si 0.5000 0.0000 0.0000 0.0162(13) Uani 1 4 d S
Cu1 Cu 1.0000 0.0000 0.0000 0.0299(7) Uani 1 4 d S
W1 W 0.5000 -0.16632(3) 0.0000 0.0334(2) Uani 1 2 d S
W2 W 0.70105(4) -0.08340(3) 0.07683(6) 0.0392(2) Uani 1 1 d .
W3 W 0.54892(4) -0.08295(3) -0.24468(6) 0.0405(2) Uani 1 1 d .
W4 W 0.65214(6) 0.0000 0.32297(8) 0.0475(3) Uani 1 2 d S
O2W O 0.781(8) 0.263(3) 0.123(5) 0.74(11) Uani 1 1 d .

loop_
_atom_site_aniso_label
_atom_site_aniso_U_11
_atom_site_aniso_U_22
_atom_site_aniso_U_33
_atom_site_aniso_U_23
_atom_site_aniso_U_13
_atom_site_aniso_U_12
C1 0.074(13) 0.045(10) 0.067(12) -0.002(9) -0.021(10) 0.012(9)
C2 0.061(11) 0.048(10) 0.041(9) -0.008(7) -0.017(8) 0.012(8)
C3 0.032(11) 0.045(12) 0.056(13) 0.000 0.012(10) 0.000
C4 0.033(10) 0.039(11) 0.030(9) 0.000 0.012(8) 0.000
C5 0.043(9) 0.044(9) 0.059(10) 0.005(8) -0.024(8) -0.008(7)
C6A 0.048(15) 0.045(15) 0.040(14) 0.005(12) 0.006(12) 0.003(12)
C6B 0.029(10) 0.020(9) 0.014(9) -0.003(8) 0.008(7) 0.000(8)
C7A 0.041(18) 0.017(15) 0.023(15) 0.000(12) 0.011(14) 0.000(13)
C7B 0.048(16) 0.037(14) 0.059(17) 0.014(13) 0.003(13) 0.000(12)
C8A 0.065(19) 0.053(17) 0.046(16) -0.018(14) -0.020(14) 0.027(15)
C8B 0.033(10) 0.030(10) 0.017(9) -0.004(8) 0.014(8) -0.002(8)
C9A 0.033(16) 0.024(14) 0.07(2) -0.001(13) 0.012(15) -0.013(11)
C9B 0.027(14) 0.038(16) 0.044(16) 0.005(13) 0.003(13) 0.006(12)
C10 0.045(8) 0.032(8) 0.029(7) 0.002(6) 0.005(6) -0.003(6)
C11 0.037(8) 0.034(7) 0.032(7) 0.007(6) 0.002(6) -0.002(6)
C12 0.056(10) 0.012(6) 0.048(9) -0.001(6) 0.005(7) 0.002(6)
C13 0.058(10) 0.032(8) 0.033(7) 0.002(6) -0.018(7) 0.003(7)
N1 0.045(11) 0.049(11) 0.049(11) 0.000 0.012(9) 0.000
N2 0.038(6) 0.032(6) 0.027(5) -0.009(5) 0.008(5) -0.004(5)
O1 0.046(7) 0.101(11) 0.052(7) 0.033(7) 0.009(6) 0.034(7)
O2 0.058(8) 0.131(14) 0.032(6) 0.017(7) 0.000(6) -0.045(8)
O1W 0.12(2) 0.16(3) 0.11(2) 0.000 0.054(18) 0.000
O3 0.060(8) 0.156(15) 0.022(5) 0.001(7) 0.004(5) -0.045(9)
O4 0.128(17) 0.022(8) 0.053(10) 0.000 -0.004(10) 0.000
O5 0.029(9) 0.012(7) 0.012(7) 0.005(6) -0.002(6) -0.003(6)
O6 0.038(7) 0.029(6) 0.22(2) -0.007(9) 0.014(10) 0.001(5)
O7 0.051(7) 0.160(15) 0.031(6) 0.018(8) 0.003(5) -0.036(9)
O8 0.104(19) 0.058(13) 0.13(2) 0.000 0.009(16) 0.000
O9 0.118(10) 0.065(9) 0.053(8) 0.000 0.035(7) 0.000
O10 0.051(10) 0.079(12) 0.028(8) 0.000 -0.005(7) 0.000
O11 0.031(4) 0.030(4) 0.030(4) 0.0000(10) 0.0111(16) -0.0002(10)
O12 0.065(8) 0.057(8) 0.061(7) -0.018(6) 0.028(6) -0.008(6)
O13 0.021(8) 0.029(9) 0.24(3) 0.000 -0.011(12) 0.000
O14 0.093(18) 0.076(16) 0.13(2) 0.000 0.020(16) 0.000
Si1 0.019(3) 0.013(3) 0.011(3) 0.000 -0.002(2) 0.000
Cu1 0.0342(17) 0.0229(15) 0.0265(15) 0.000 0.0029(13) 0.000
W1 0.0450(5) 0.0150(4) 0.0318(4) 0.000 0.0028(4) 0.000
W2 0.0404(4) 0.0388(4) 0.0312(3) 0.0049(2) 0.0034(3) 0.0181(2)
W3 0.0409(4) 0.0338(4) 0.0414(4) -0.0165(2) 0.0074(3) 0.0020(2)
W4 0.0473(6) 0.0410(5) 0.0289(4) 0.000 -0.0184(4) 0.000
O2W 1.3(2) 0.28(7) 0.24(6) 0.10(5) -0.19(10) -0.40(11)

loop_
_atom_type_symbol
_atom_type_description
_atom_type_scat_dispersion_real
_atom_type_scat_dispersion_imag
_atom_type_scat_source
C C 0.0033 0.0016 'International Tables Vol C Tables 4.2.6.8 and 6.1.1.4'
N N 0.0061 0.0033 'International Tables Vol C Tables 4.2.6.8 and 6.1.1.4'
O O 0.0106 0.0060 'International Tables Vol C Tables 4.2.6.8 and 6.1.1.4'
Si Si 0.0817 0.0704 'International Tables Vol C Tables 4.2.6.8 and 6.1.1.4'
Cu Cu 0.3201 1.2651 'International Tables Vol C Tables 4.2.6.8 and 6.1.1.4'
W W -0.8490 6.8722 'International Tables Vol C Tables 4.2.6.8 and 6.1.1.4'
H H 0.0000 0.0000 'International Tables Vol C Tables 4.2.6.8 and 6.1.1.4'

loop_
_geom_angle_atom_site_label_1
_geom_angle_atom_site_label_2
_geom_angle_atom_site_label_3
_geom_angle
_geom_angle_site_symmetry_1
_geom_angle_site_symmetry_3
N1 C1 C2 121.6(17) . .
C1 C2 C3 121.9(17) . .
C2 C3 C2 115(2) 2_756 .
C2 C3 C4 122.7(11) 2_756 .
C2 C3 C4 122.7(11) . .
C5 C4 C5 118(2) . 2_756
C5 C4 C3 120.8(10) . .
C5 C4 C3 120.8(10) 2_756 .
C4 C5 C5 120.8(10) . 6
C9B C6A N2 127(2) . .
C9B C6A C6B 97(2) . .
N2 C6A C6B 51.1(15) . .
C9B C6A C7A 96(2) . .
N2 C6A C7A 47.1(13) . .
C6B C6A C7A 83.5(19) . .
N2 C6B C9A 122(2) . .
N2 C6B C7B 53.9(15) . .
C9A C6B C7B 88(2) . .
N2 C6B C6A 56.9(16) . .
C9A C6B C6A 89(2) . .
C7B C6B C6A 93(2) . .
N2 C7A C8B 121(3) . .
N2 C7A C7B 54.8(16) . .
C8B C7A C7B 87(2) . .
N2 C7A C6A 49.3(14) . .
C8B C7A C6A 91(2) . .
C7B C7A C6A 86.5(19) . .
N2 C7B C8A 122(3) . .
N2 C7B C7A 56.8(17) . .
C8A C7B C7A 91(3) . .
N2 C7B C6B 52.7(14) . .
C8A C7B C6B 91(2) . .
C7A C7B C6B 96(2) . .
N2 C7B C8B 90(2) . .
C8A C7B C8B 47(2) . .
C7A C7B C8B 44.6(17) . .
C6B C7B C8B 98(2) . .
C10 C8A C7B 122(3) . .
C10 C8A C8B 61(2) . .
C7B C8A C8B 88(3) . .
C10 C8A C9A 57.3(11) . .
C7B C8A C9A 87.6(18) . .
C8B C8A C9A 102(2) . .
C10 C8B C7A 118(2) . .
C10 C8B C8A 51.4(16) . .
C7A C8B C8A 93(2) . .
C10 C8B C9B 49.2(14) . .
C7A C8B C9B 86(2) . .
C8A C8B C9B 85.8(18) . .
C10 C8B C7B 84.3(17) . .
C7A C8B C7B 48.0(18) . .
C8A C8B C7B 44.8(15) . .
C9B C8B C7B 86.9(16) . .
C10 C9A C6B 121(2) . .
C10 C9A C8A 50.6(14) . .
C6B C9A C8A 94(2) . .
C10 C9A C9B 56.8(13) . .
C6B C9A C9B 88(2) . .
C8A C9A C9B 93.6(19) . .
C6A C9B C10 114(2) . .
C6A C9B C9A 86(2) . .
C10 C9B C9A 49.3(9) . .
C6A C9B C8B 88(2) . .
C10 C9B C8B 44.9(13) . .
C9A C9B C8B 78.3(14) . .
C8A C10 C9A 72.1(13) . .
C8A C10 C8B 67(2) . .
C9A C10 C8B 116.5(18) . .
C8A C10 C11 123.6(18) . .
C9A C10 C11 125.3(15) . .
C8B C10 C11 117.6(16) . .
C8A C10 C9B 120(2) . .
C9A C10 C9B 74.0(12) . .
C8B C10 C9B 86.0(19) . .
C11 C10 C9B 116.7(16) . .
C13 C11 C12 118.0(13) . .
C13 C11 C10 120.8(12) . .
C12 C11 C10 121.0(13) . .
C13 C12 C11 120.4(13) 7_756 .
C12 C13 C11 121.6(13) 7_756 .
C1 N1 C1 118(2) . 2_756
C6B N2 C7B 73.4(17) . .
C6B N2 C7A 119.2(18) . .
C7B N2 C7A 68(2) . .
C6B N2 C6A 72.0(19) . .
C7B N2 C6A 115.3(19) . .
C7A N2 C6A 83.7(18) . .
C6B N2 Cu1 124.0(12) . .
C7B N2 Cu1 124.0(15) . .
C7A N2 Cu1 116.4(14) . .
C6A N2 Cu1 120.7(13) . .
W3 O2 W2 137.5(9) . .
W1 O3 W2 136.2(9) . .
Si1 O5 O5 57.3(6) . 2_655
Si1 O5 W1 125.5(9) . .
O5 O5 W1 68.2(4) 2_655 .
Si1 O5 W2 120.7(8) . .
O5 O5 W2 132.4(11) 2_655 .
W1 O5 W2 95.1(5) . .
Si1 O5 W3 119.7(7) . .
O5 O5 W3 131.0(11) 2_655 .
W1 O5 W3 95.0(5) . .
W2 O5 W3 93.3(6) . .
W3 O6 W4 137.8(10) 2_655 .
W3 O7 W1 136.7(9) . .
Si1 O8 W2 122.5(8) . 6
Si1 O8 W2 122.5(8) . .
W2 O8 W2 99.7(11) 6 .
Si1 O8 W4 115.5(16) . .
W2 O8 W4 95.2(8) 6 .
W2 O8 W4 95.2(8) . .
W2 O9 W2 143.0(13) 6 .
W2 O11 W4 141.6(10) . .
W3 O13 W3 140.4(16) 6 .
Si1 O14 W3 122.3(8) . 5_655
Si1 O14 W3 122.3(8) . 2_655
W3 O14 W3 97.7(11) 5_655 2_655
Si1 O14 W4 118.5(14) . .
W3 O14 W4 94.8(8) 5_655 .
W3 O14 W4 94.8(8) 2_655 .
O5 Si1 O5 65.5(11) 5_655 6
O5 Si1 O5 180.0(15) 5_655 .
O5 Si1 O5 114.5(11) 6 .
O5 Si1 O5 114.5(11) 5_655 2_655
O5 Si1 O5 180.0(12) 6 2_655
O5 Si1 O5 65.5(11) . 2_655
O5 Si1 O14 71.1(6) 5_655 .
O5 Si1 O14 108.9(6) 6 .
O5 Si1 O14 108.9(6) . .
O5 Si1 O14 71.1(6) 2_655 .
O5 Si1 O14 108.9(6) 5_655 5_655
O5 Si1 O14 71.1(6) 6 5_655
O5 Si1 O14 71.1(6) . 5_655
O5 Si1 O14 108.9(6) 2_655 5_655
O14 Si1 O14 180.0(18) . 5_655
O5 Si1 O8 110.1(7) 5_655 .
O5 Si1 O8 69.9(7) 6 .
O5 Si1 O8 69.9(7) . .
O5 Si1 O8 110.1(7) 2_655 .
O14 Si1 O8 76.3(14) . .
O14 Si1 O8 103.7(14) 5_655 .
O5 Si1 O8 69.9(7) 5_655 5_655
O5 Si1 O8 110.1(7) 6 5_655
O5 Si1 O8 110.1(7) . 5_655
O5 Si1 O8 69.9(7) 2_655 5_655
O14 Si1 O8 103.7(14) . 5_655
O14 Si1 O8 76.3(14) 5_655 5_655
O8 Si1 O8 180(3) . 5_655
N2 Cu1 N2 180.0(11) . 5_755
N2 Cu1 N2 89.9(7) . 2_755
N2 Cu1 N2 90.1(7) 5_755 2_755
N2 Cu1 N2 90.1(7) . 6
N2 Cu1 N2 89.9(7) 5_755 6
N2 Cu1 N2 180.0(8) 2_755 6
N2 Cu1 O1W 87.7(7) . 5_755
N2 Cu1 O1W 92.3(7) 5_755 5_755
N2 Cu1 O1W 92.3(7) 2_755 5_755
N2 Cu1 O1W 87.7(7) 6 5_755
N2 Cu1 O1W 92.3(7) . .
N2 Cu1 O1W 87.7(7) 5_755 .
N2 Cu1 O1W 87.7(7) 2_755 .
N2 Cu1 O1W 92.3(7) 6 .
O1W Cu1 O1W 180.0(9) 5_755 .
O4 W1 O3 100.6(6) . 2_655
O4 W1 O3 100.6(6) . .
O3 W1 O3 158.7(11) 2_655 .
O4 W1 O7 100.5(6) . 2_655
O3 W1 O7 89.1(5) 2_655 2_655
O3 W1 O7 87.0(6) . 2_655
O4 W1 O7 100.5(6) . .
O3 W1 O7 87.0(6) 2_655 .
O3 W1 O7 89.1(5) . .
O7 W1 O7 159.0(12) 2_655 .
O4 W1 O5 158.2(4) . 2_655
O3 W1 O5 64.7(6) 2_655 2_655
O3 W1 O5 94.8(7) . 2_655
O7 W1 O5 64.9(6) 2_655 2_655
O7 W1 O5 94.9(7) . 2_655
O4 W1 O5 158.2(4) . .
O3 W1 O5 94.8(7) 2_655 .
O3 W1 O5 64.7(6) . .
O7 W1 O5 94.9(7) 2_655 .
O7 W1 O5 64.9(6) . .
O5 W1 O5 43.5(8) 2_655 .
O1 W2 O9 101.3(9) . .
O1 W2 O11 101.5(7) . .
O9 W2 O11 88.8(8) . .
O1 W2 O3 103.5(7) . .
O9 W2 O3 155.2(9) . .
O11 W2 O3 85.5(7) . .
O1 W2 O2 103.2(7) . .
O9 W2 O2 86.0(7) . .
O11 W2 O2 155.4(7) . .
O3 W2 O2 89.2(5) . .
O1 W2 O8 152.3(8) . .
O9 W2 O8 58.1(9) . .
O11 W2 O8 63.0(9) . .
O3 W2 O8 98.2(8) . .
O2 W2 O8 94.1(9) . .
O1 W2 O5 160.8(7) . .
O9 W2 O5 92.8(8) . .
O11 W2 O5 91.7(7) . .
O3 W2 O5 63.4(6) . .
O2 W2 O5 64.6(6) . .
O8 W2 O5 46.8(7) . .
O12 W3 O2 100.8(7) . .
O12 W3 O6 100.9(8) . 2_655
O2 W3 O6 158.3(8) . 2_655
O12 W3 O13 104.4(11) . .
O2 W3 O13 86.4(8) . .
O6 W3 O13 88.9(6) 2_655 .
O12 W3 O7 98.8(7) . .
O2 W3 O7 88.0(5) . .
O6 W3 O7 88.0(6) 2_655 .
O13 W3 O7 156.8(11) . .
O12 W3 O14 157.6(8) . 5_655
O2 W3 O14 94.9(8) . 5_655
O6 W3 O14 64.5(8) 2_655 5_655
O13 W3 O14 60.5(10) . 5_655
O7 W3 O14 97.7(8) . 5_655
O12 W3 O5 155.5(6) . .
O2 W3 O5 64.3(6) . .
O6 W3 O5 94.9(8) 2_655 .
O13 W3 O5 94.4(11) . .
O7 W3 O5 63.0(6) . .
O14 W3 O5 46.9(7) 5_655 .
O10 W4 O11 102.5(7) . .
O10 W4 O11 102.5(7) . 6
O11 W4 O11 89.5(11) . 6
O10 W4 O6 102.9(8) . 6
O11 W4 O6 154.6(8) . 6
O11 W4 O6 85.1(8) 6 6
O10 W4 O6 102.9(8) . .
O11 W4 O6 85.1(8) . .
O11 W4 O6 154.6(8) 6 .
O6 W4 O6 89.2(8) 6 .
O10 W4 O14 158.0(9) . .
O11 W4 O14 93.0(7) . .
O11 W4 O14 93.0(7) 6 .
O6 W4 O14 62.6(7) 6 .
O6 W4 O14 62.6(7) . .
O10 W4 O8 152.3(9) . .
O11 W4 O8 59.6(6) . .
O11 W4 O8 59.6(6) 6 .
O6 W4 O8 96.7(8) 6 .
O6 W4 O8 96.7(8) . .
O14 W4 O8 49.7(10) . .

loop_
_geom_bond_atom_site_label_1
_geom_bond_atom_site_label_2
_geom_bond_distance
_geom_bond_site_symmetry_2
C1 N1 1.32(2) .
C1 C2 1.34(2) .
C2 C3 1.37(2) .
C3 C2 1.37(2) 2_756
C3 C4 1.47(3) .
C4 C5 1.366(19) .
C4 C5 1.366(19) 2_756
C5 C5 1.43(3) 6
C6A C9B 1.31(4) .
C6A N2 1.40(3) .
C6A C6B 1.59(4) .
C6A C7A 1.84(4) .
C6B N2 1.30(3) .
C6B C9A 1.386(18) .
C6B C7B 1.57(4) .
C7A N2 1.36(3) .
C7A C8B 1.42(4) .
C7A C7B 1.51(5) .
C7B N2 1.33(3) .
C7B C8A 1.43(4) .
C7B C8B 2.03(4) .
C8A C10 1.25(3) .
C8A C8B 1.48(5) .
C8A C9A 1.545(18) .
C8B C10 1.41(4) .
C8B C9B 1.99(4) .
C9A C10 1.366(17) .
C9A C9B 1.732(19) .
C9B C10 1.51(3) .
C10 C11 1.47(2) .
C11 C13 1.41(2) .
C11 C12 1.416(19) .
C12 C13 1.38(2) 7_756
C13 C12 1.38(2) 7_756
N1 C1 1.32(2) 2_756
N2 Cu1 2.037(11) .
O1 W2 1.674(11) .
O2 W3 1.872(12) .
O2 W2 1.911(12) .
O1W Cu1 2.32(3) .
O3 W1 1.888(12) .
O3 W2 1.895(14) .
O4 W1 1.668(16) .
O5 Si1 1.611(16) .
O5 O5 1.74(3) 2_655
O5 W1 2.351(15) .
O5 W2 2.408(16) .
O5 W3 2.441(15) .
O6 W3 1.875(13) 2_655
O6 W4 1.887(14) .
O7 W3 1.895(14) .
O7 W1 1.906(12) .
O8 Si1 1.67(3) .
O8 W2 2.322(19) 6
O8 W2 2.322(19) .
O8 W4 2.48(3) .
O9 W2 1.871(7) 6
O9 W2 1.871(7) .
O10 W4 1.652(14) .
O11 W2 1.877(18) .
O11 W4 1.879(18) .
O12 W3 1.676(11) .
O13 W3 1.876(9) 6
O13 W3 1.876(9) .
O14 Si1 1.67(3) .
O14 W3 2.34(2) 5_655
O14 W3 2.34(2) 2_655
O14 W4 2.43(3) .
Si1 O5 1.611(16) 5_655
Si1 O5 1.611(16) 6
Si1 O5 1.611(16) 2_655
Si1 O14 1.67(3) 5_655
Si1 O8 1.67(3) 5_655
Cu1 N2 2.037(11) 5_755
Cu1 N2 2.037(11) 2_755
Cu1 N2 2.037(11) 6
Cu1 O1W 2.32(3) 5_755
W1 O3 1.888(12) 2_655
W1 O7 1.906(12) 2_655
W1 O5 2.351(15) 2_655
W3 O6 1.875(13) 2_655
W3 O14 2.34(2) 5_655
W4 O11 1.879(18) 6
W4 O6 1.887(14) 6
